data_7153315
loop_
_publ_author_name
'Venturoni, Francesco'
'Nikbin, Nikzad'
'Ley, Steven V.'
'Baxendale, Ian R.'

_publ_section_title
;
 The application of flow microreactors to the preparation of a family of
 casein kinase I inhibitors.
;
_journal_issue 8
_journal_name_full 'Organic &amp; biomolecular chemistry'
_journal_page_first 1798
_journal_page_last 1806
_journal_paper_doi 10.1039/b925327k
_journal_volume 8
_journal_year 2010
_chemical_formula_moiety 'C13 H10 Br F N O 1+, Br 1-'
_chemical_formula_sum 'C13 H10 Br2 F N O'
_chemical_formula_weight 375.04
_chemical_name_systematic
;
?
;
_space_group_IT_number 2
_symmetry_cell_setting triclinic
_symmetry_space_group_name_Hall '-P 1'
_symmetry_space_group_name_H-M 'P -1'
_atom_sites_solution_hydrogens geom
_atom_sites_solution_primary direct
_atom_sites_solution_secondary difmap
_audit_creation_method SHELXL-97
_cell_angle_alpha 83.177(1)
_cell_angle_beta 85.689(1)
_cell_angle_gamma 61.994(1)
_cell_formula_units_Z 2
_cell_length_a 7.8896(2)
_cell_length_b 8.2318(2)
_cell_length_c 12.0308(3)
_cell_measurement_reflns_used 7555
_cell_measurement_temperature 180(2)
_cell_measurement_theta_max 32.03
_cell_measurement_theta_min 1.00
_cell_volume 684.80(3)
_computing_cell_refinement 'HKL Scalepack (Otwinowski & Minor 1997)'
_computing_data_collection 'Collect (Nonius B.V. 1998)'
_computing_data_reduction
;
HKL Denzo and Scalepack (Otwinowski & Minor 1997)
;
_computing_publication_material 'SHELXL-97 (Sheldrick 1997)'
_computing_structure_refinement 'SHELXL-97 (Sheldrick 1997)'
_computing_structure_solution 'SIR-92 (Altomare et al. 1994)'
_diffrn_ambient_temperature 180(2)
_diffrn_measured_fraction_theta_full 0.990
_diffrn_measured_fraction_theta_max 0.990
_diffrn_measurement_device_type 'Nonius Kappa CCD'
_diffrn_measurement_method 'Thin slice \w and \f scans'
_diffrn_radiation_source 'fine-focus sealed tube'
_diffrn_radiation_type MoK\a
_diffrn_radiation_wavelength 0.71073
_diffrn_reflns_av_R_equivalents 0.0568
_diffrn_reflns_av_sigmaI/netI 0.0467
_diffrn_reflns_limit_h_max 11
_diffrn_reflns_limit_h_min -11
_diffrn_reflns_limit_k_max 12
_diffrn_reflns_limit_k_min -12
_diffrn_reflns_limit_l_max 17
_diffrn_reflns_limit_l_min -17
_diffrn_reflns_number 9948
_diffrn_reflns_theta_full 32.03
_diffrn_reflns_theta_max 32.03
_diffrn_reflns_theta_min 3.59
_exptl_absorpt_coefficient_mu 5.917
_exptl_absorpt_correction_T_max 0.821
_exptl_absorpt_correction_T_min 0.462
_exptl_absorpt_correction_type multi-scan
_exptl_absorpt_process_details
;
multi-scan from symmetry-related measurements
Sortav (Blessing 1995)
;
_exptl_crystal_colour colourless
_exptl_crystal_density_diffrn 1.819
_exptl_crystal_density_method 'not measured'
_exptl_crystal_description block
_exptl_crystal_F_000 364
_exptl_crystal_size_max 0.32
_exptl_crystal_size_mid 0.12
_exptl_crystal_size_min 0.07
_refine_diff_density_max 1.326
_refine_diff_density_min -1.511
_refine_diff_density_rms 0.188
_refine_ls_extinction_method none
_refine_ls_goodness_of_fit_ref 1.065
_refine_ls_hydrogen_treatment constr
_refine_ls_matrix_type full
_refine_ls_number_parameters 163
_refine_ls_number_reflns 4729
_refine_ls_number_restraints 0
_refine_ls_restrained_S_all 1.065
_refine_ls_R_factor_all 0.0540
_refine_ls_R_factor_gt 0.0443
_refine_ls_shift/su_max 0.000
_refine_ls_shift/su_mean 0.000
_refine_ls_structure_factor_coef Fsqd
_refine_ls_weighting_details 'calc w=1/[\s^2^(Fo^2^)+(0.0555P)^2^+0.8954P] where P=(Fo^2^+2Fc^2^)/3'
_refine_ls_weighting_scheme calc
_refine_ls_wR_factor_gt 0.1113
_refine_ls_wR_factor_ref 0.1188
_reflns_number_gt 4002
_reflns_number_total 4729
_reflns_threshold_expression >2sigma(I)
_cod_data_source_file b925327k.txt
_cod_data_source_block sl0941
_cod_original_sg_symbol_H-M P-1
_cod_database_code 7153315

loop_
_symmetry_equiv_pos_as_xyz
'x, y, z'
'-x, -y, -z'

loop_
_atom_site_label
_atom_site_type_symbol
_atom_site_fract_x
_atom_site_fract_y
_atom_site_fract_z
_atom_site_U_iso_or_equiv
_atom_site_adp_type
_atom_site_occupancy
_atom_site_symmetry_multiplicity
_atom_site_calc_flag
_atom_site_refinement_flags
Br1 Br 0.22350(4) 0.00492(4) -0.11772(2) 0.02908(9) Uani 1 1 d .
Br2 Br 0.17430(4) 0.19522(4) 0.13589(3) 0.03022(9) Uani 1 1 d .
O1 O 0.2102(4) -0.1806(4) -0.3744(2) 0.0410(6) Uani 1 1 d .
N1 N 0.2754(3) -0.3976(3) -0.1587(2) 0.0246(4) Uani 1 1 d .
H1 H 0.1579 -0.3070 -0.1678 0.030 Uiso 1 1 calc R
F1 F 0.2712(4) 0.5313(3) -0.5806(2) 0.0514(6) Uani 1 1 d .
C1 C 0.2767(5) 0.3779(4) -0.5213(3) 0.0354(6) Uani 1 1 d .
C2 C 0.3881(5) 0.3061(5) -0.4283(3) 0.0360(7) Uani 1 1 d .
H2 H 0.4604 0.3616 -0.4060 0.043 Uiso 1 1 calc R
C3 C 0.3924(5) 0.1494(4) -0.3673(3) 0.0305(6) Uani 1 1 d .
H3 H 0.4680 0.0969 -0.3023 0.037 Uiso 1 1 calc R
C4 C 0.2858(4) 0.0690(4) -0.4015(2) 0.0260(5) Uani 1 1 d .
C5 C 0.1776(4) 0.1455(4) -0.4980(3) 0.0323(6) Uani 1 1 d .
H5 H 0.1063 0.0903 -0.5221 0.039 Uiso 1 1 calc R
C6 C 0.1728(5) 0.3011(5) -0.5590(3) 0.0370(7) Uani 1 1 d .
H6 H 0.0998 0.3532 -0.6250 0.044 Uiso 1 1 calc R
C7 C 0.2861(4) -0.0983(4) -0.3399(2) 0.0260(5) Uani 1 1 d .
C8 C 0.3855(4) -0.1679(4) -0.2265(2) 0.0237(5) Uani 1 1 d .
H8 H 0.5112 -0.1651 -0.2345 0.028 Uiso 1 1 calc R
C9 C 0.4231(4) -0.3597(4) -0.1846(2) 0.0220(4) Uani 1 1 d .
C10 C 0.6078(4) -0.5029(4) -0.1723(3) 0.0280(5) Uani 1 1 d .
H10 H 0.7148 -0.4801 -0.1890 0.034 Uiso 1 1 calc R
C11 C 0.6365(4) -0.6808(4) -0.1352(3) 0.0315(6) Uani 1 1 d .
H11 H 0.7632 -0.7801 -0.1283 0.038 Uiso 1 1 calc R
C12 C 0.4799(4) -0.7123(4) -0.1084(3) 0.0298(5) Uani 1 1 d .
H12 H 0.4975 -0.8328 -0.0826 0.036 Uiso 1 1 calc R
C13 C 0.2979(4) -0.5654(4) -0.1199(3) 0.0282(5) Uani 1 1 d .
H13 H 0.1886 -0.5835 -0.1003 0.034 Uiso 1 1 calc R

loop_
_atom_site_aniso_label
_atom_site_aniso_U_11
_atom_site_aniso_U_22
_atom_site_aniso_U_33
_atom_site_aniso_U_23
_atom_site_aniso_U_13
_atom_site_aniso_U_12
Br1 0.03285(15) 0.02467(14) 0.03137(15) -0.00488(10) 0.00196(11) -0.01461(11)
Br2 0.01826(13) 0.03027(15) 0.04265(18) -0.00866(12) 0.00007(10) -0.01067(11)
O1 0.0556(15) 0.0452(13) 0.0398(12) 0.0036(10) -0.0169(11) -0.0375(13)
N1 0.0177(9) 0.0234(10) 0.0326(11) -0.0029(8) -0.0018(8) -0.0092(8)
F1 0.0700(16) 0.0383(11) 0.0456(12) 0.0114(9) 0.0020(11) -0.0290(11)
C1 0.0427(16) 0.0275(13) 0.0316(14) 0.0036(11) 0.0058(12) -0.0150(12)
C2 0.0447(17) 0.0347(15) 0.0365(15) 0.0002(12) 0.0014(13) -0.0261(14)
C3 0.0349(14) 0.0324(14) 0.0296(13) 0.0000(11) -0.0027(11) -0.0207(12)
C4 0.0259(12) 0.0262(12) 0.0266(12) -0.0011(9) -0.0008(9) -0.0129(10)
C5 0.0318(14) 0.0324(14) 0.0323(14) 0.0017(11) -0.0082(11) -0.0146(11)
C6 0.0387(16) 0.0340(15) 0.0318(14) 0.0038(12) -0.0039(12) -0.0127(13)
C7 0.0253(12) 0.0282(12) 0.0279(12) -0.0006(10) -0.0039(9) -0.0152(10)
C8 0.0214(10) 0.0235(11) 0.0283(12) 0.0000(9) -0.0033(9) -0.0124(9)
C9 0.0189(10) 0.0228(11) 0.0253(11) -0.0029(9) -0.0007(8) -0.0102(9)
C10 0.0195(11) 0.0288(12) 0.0358(14) -0.0018(10) -0.0027(10) -0.0114(10)
C11 0.0233(12) 0.0254(12) 0.0418(16) -0.0020(11) -0.0032(11) -0.0078(10)
C12 0.0277(13) 0.0224(11) 0.0381(15) -0.0014(10) -0.0050(11) -0.0104(10)
C13 0.0253(12) 0.0246(12) 0.0374(14) -0.0012(10) -0.0020(10) -0.0141(10)

loop_
_atom_type_symbol
_atom_type_description
_atom_type_scat_dispersion_real
_atom_type_scat_dispersion_imag
_atom_type_scat_source
C C 0.0033 0.0016 'International Tables Vol C Tables 4.2.6.8 and 6.1.1.4'
H H 0.0000 0.0000 'International Tables Vol C Tables 4.2.6.8 and 6.1.1.4'
Br Br -0.2901 2.4595 'International Tables Vol C Tables 4.2.6.8 and 6.1.1.4'
F F 0.0171 0.0103 'International Tables Vol C Tables 4.2.6.8 and 6.1.1.4'
N N 0.0061 0.0033 'International Tables Vol C Tables 4.2.6.8 and 6.1.1.4'
O O 0.0106 0.0060 'International Tables Vol C Tables 4.2.6.8 and 6.1.1.4'

loop_
_geom_angle_atom_site_label_1
_geom_angle_atom_site_label_2
_geom_angle_atom_site_label_3
_geom_angle
C13 N1 C9 123.5(2)
C13 N1 H1 118.3
C9 N1 H1 118.3
F1 C1 C2 118.3(3)
F1 C1 C6 118.2(3)
C2 C1 C6 123.5(3)
C1 C2 C3 118.1(3)
C1 C2 H2 121.0
C3 C2 H2 121.0
C2 C3 C4 120.2(3)
C2 C3 H3 119.9
C4 C3 H3 119.9
C5 C4 C3 119.4(3)
C5 C4 C7 118.2(3)
C3 C4 C7 122.3(3)
C6 C5 C4 120.7(3)
C6 C5 H5 119.7
C4 C5 H5 119.7
C1 C6 C5 118.1(3)
C1 C6 H6 120.9
C5 C6 H6 120.9
O1 C7 C4 123.2(3)
O1 C7 C8 118.9(3)
C4 C7 C8 117.9(2)
C9 C8 C7 114.1(2)
C9 C8 Br1 109.94(18)
C7 C8 Br1 107.84(18)
C9 C8 H8 108.3
C7 C8 H8 108.3
Br1 C8 H8 108.3
N1 C9 C10 118.2(2)
N1 C9 C8 120.1(2)
C10 C9 C8 121.7(2)
C9 C10 C11 119.8(3)
C9 C10 H10 120.1
C11 C10 H10 120.1
C12 C11 C10 119.8(3)
C12 C11 H11 120.1
C10 C11 H11 120.1
C13 C12 C11 118.7(3)
C13 C12 H12 120.7
C11 C12 H12 120.7
N1 C13 C12 119.9(3)
N1 C13 H13 120.0
C12 C13 H13 120.0

loop_
_geom_bond_atom_site_label_1
_geom_bond_atom_site_label_2
_geom_bond_distance
Br1 C8 1.963(3)
O1 C7 1.214(3)
N1 C13 1.337(3)
N1 C9 1.347(3)
N1 H1 0.8800
F1 C1 1.358(3)
C1 C2 1.370(5)
C1 C6 1.374(5)
C2 C3 1.394(4)
C2 H2 0.9500
C3 C4 1.397(4)
C3 H3 0.9500
C4 C5 1.394(4)
C4 C7 1.484(4)
C5 C6 1.384(4)
C5 H5 0.9500
C6 H6 0.9500
C7 C8 1.536(4)
C8 C9 1.493(4)
C8 H8 1.0000
C9 C10 1.383(4)
C10 C11 1.394(4)
C10 H10 0.9500
C11 C12 1.386(4)
C11 H11 0.9500
C12 C13 1.379(4)
C12 H12 0.9500
C13 H13 0.9500

loop_
_geom_torsion_atom_site_label_1
_geom_torsion_atom_site_label_2
_geom_torsion_atom_site_label_3
_geom_torsion_atom_site_label_4
_geom_torsion
F1 C1 C2 C3 179.6(3)
C6 C1 C2 C3 -1.6(5)
C1 C2 C3 C4 0.3(5)
C2 C3 C4 C5 0.9(5)
C2 C3 C4 C7 179.7(3)
C3 C4 C5 C6 -0.9(5)
C7 C4 C5 C6 -179.7(3)
F1 C1 C6 C5 -179.6(3)
C2 C1 C6 C5 1.6(5)
C4 C5 C6 C1 -0.4(5)
C5 C4 C7 O1 6.4(5)
C3 C4 C7 O1 -172.4(3)
C5 C4 C7 C8 -172.8(3)
C3 C4 C7 C8 8.4(4)
O1 C7 C8 C9 15.6(4)
C4 C7 C8 C9 -165.2(2)
O1 C7 C8 Br1 -106.8(3)
C4 C7 C8 Br1 72.4(3)
C13 N1 C9 C10 1.2(4)
C13 N1 C9 C8 -179.4(3)
C7 C8 C9 N1 -64.4(3)
Br1 C8 C9 N1 56.9(3)
C7 C8 C9 C10 115.0(3)
Br1 C8 C9 C10 -123.7(2)
N1 C9 C10 C11 0.8(4)
C8 C9 C10 C11 -178.6(3)
C9 C10 C11 C12 -1.5(5)
C10 C11 C12 C13 0.4(5)
C9 N1 C13 C12 -2.3(5)
C11 C12 C13 N1 1.5(5)
